data_2244123
loop_
_publ_author_name
'Reuter, Hans'
'Kamaha, Shouassi'

_publ_section_title
;
 Ba~3~[Sn(OH)~6~][SeO~4~]~2~&#x00B7;3H~2~O, a hydrated 1:2 double salt of
 barium hexahydroxidostannate(IV) and barium selenate(VI)
;
_journal_coeditor_code PK2667
_journal_issue 8
_journal_name_full 'Acta Crystallographica Section E'
_journal_page_first
;
;
_journal_paper_doi 10.1107/S2056989022007198
_journal_volume 78
_journal_year 2022
_chemical_formula_iupac
;
Ba3 [Sn (O H)6] [Se O4]2, 3H2 O
;
_chemical_formula_sum 'Ba3 H12 O17 Se2 Sn'
_chemical_formula_weight 972.73
_chemical_name_systematic
;
Tribarium hexahydroxidostannate(IV) bis[selenate(VI)] trihydrate
;
_space_group_crystal_system hexagonal
_space_group_IT_number 173
_space_group_name_Hall 'P 6c'
_space_group_name_H-M_alt 'P 63'
_atom_sites_solution_hydrogens difmap
_atom_sites_solution_primary direct
_audit_creation_method SHELXL-2014/7
_cell_angle_alpha 90
_cell_angle_beta 90
_cell_angle_gamma 120
_cell_formula_units_Z 2
_cell_length_a 9.2550(6)
_cell_length_b 9.2550(6)
_cell_length_c 11.4441(8)
_cell_measurement_reflns_used 9633
_cell_measurement_temperature 100(2)
_cell_measurement_theta_max 30.58
_cell_measurement_theta_min 2.54
_cell_volume 848.92(10)
_computing_cell_refinement
;
SAINT (Bruker, 2009)
;
_computing_data_collection
;
APEX2 (Bruker, 2009)
;
_computing_data_reduction
;
SAINT (Bruker, 2009)
;
_computing_molecular_graphics
;
DIAMOND (Brandenburg, 2006),  Mercury (Macrae <i>et al.</i>
(2020)
;
_computing_publication_material
;
publCIF(Westrip, 2010)
;
_computing_structure_refinement
;
<i>SHELXL2014/7</i> (Sheldrick, 2015)
;
_computing_structure_solution
;
SHELXS97 (Sheldrick 2008)
;
_diffrn_ambient_temperature 100(2)
_diffrn_measured_fraction_theta_full 0.998
_diffrn_measured_fraction_theta_max 0.999
_diffrn_measurement_device_type 'Bruker APEXII CCD'
_diffrn_measurement_method '\f and \w scans'
_diffrn_radiation_type MoK\a
_diffrn_radiation_wavelength 0.71073
_diffrn_reflns_av_R_equivalents 0.0400
_diffrn_reflns_av_unetI/netI 0.0076
_diffrn_reflns_limit_h_max 13
_diffrn_reflns_limit_h_min -13
_diffrn_reflns_limit_k_max 13
_diffrn_reflns_limit_k_min -13
_diffrn_reflns_limit_l_max 16
_diffrn_reflns_limit_l_min -16
_diffrn_reflns_number 112431
_diffrn_reflns_theta_full 25.242
_diffrn_reflns_theta_max 29.995
_diffrn_reflns_theta_min 2.541
_exptl_absorpt_coefficient_mu 12.684
_exptl_absorpt_correction_T_max 0.741
_exptl_absorpt_correction_T_min 0.314
_exptl_absorpt_correction_type multi-scan
_exptl_absorpt_process_details
;
(SADABS; Krause <i>et al.</i>,  2015)
;
_exptl_crystal_colour colourless
_exptl_crystal_density_diffrn 3.805
_exptl_crystal_description needle
_exptl_crystal_F_000 868
_exptl_crystal_size_max 0.213
_exptl_crystal_size_mid 0.137
_exptl_crystal_size_min 0.121
_refine_diff_density_max 0.536
_refine_diff_density_min -0.375
_refine_ls_abs_structure_details
;
 Refined as an inversion twin.
;
_refine_ls_abs_structure_Flack 0.037(11)
_refine_ls_extinction_coef 0.00210(7)
_refine_ls_extinction_expression Fc^*^=kFc[1+0.001xFc^2^\l^3^/sin(2\q)]^-1/4^
_refine_ls_extinction_method
;
SHELXL-2014/7 (Sheldrick 2015
;
_refine_ls_goodness_of_fit_ref 1.127
_refine_ls_hydrogen_treatment constr
_refine_ls_matrix_type full
_refine_ls_number_parameters 74
_refine_ls_number_reflns 1659
_refine_ls_number_restraints 1
_refine_ls_restrained_S_all 1.126
_refine_ls_R_factor_all 0.0081
_refine_ls_R_factor_gt 0.0081
_refine_ls_shift/su_max 0.001
_refine_ls_shift/su_mean 0.000
_refine_ls_structure_factor_coef Fsqd
_refine_ls_weighting_details 'w=1/[\s^2^(Fo^2^)+(0.0035P)^2^+1.0003P] where P=(Fo^2^+2Fc^2^)/3'
_refine_ls_weighting_scheme calc
_refine_ls_wR_factor_gt 0.0179
_refine_ls_wR_factor_ref 0.0179
_reflns_number_gt 1653
_reflns_number_total 1659
_reflns_threshold_expression 'I > 2\s(I)'
_cod_data_source_file pk2667sup1.cif
_cod_data_source_block I
_cod_original_cell_volume 848.92(13)
_cod_database_code 2244123
_shelx_space_group_comment
;
The symmetry employed for this shelxl refinement is uniquely defined
by the following loop, which should always be used as a source of
symmetry information in preference to the above space-group names.
They are only intended as comments.
;
_shelx_estimated_absorpt_t_min 0.173
_shelx_estimated_absorpt_t_max 0.309

loop_
_space_group_symop_operation_xyz
'x, y, z'
'-y, x-y, z'
'-x+y, -x, z'
'-x, -y, z+1/2'
'y, -x+y, z+1/2'
'x-y, x, z+1/2'

loop_
_atom_site_type_symbol
_atom_site_label
_atom_site_fract_x
_atom_site_fract_y
_atom_site_fract_z
_atom_site_U_iso_or_equiv
_atom_site_adp_type
_atom_site_calc_flag
_atom_site_occupancy
_atom_site_disorder_assembly
_atom_site_disorder_group
Ba Ba1 0.85513(2) 0.67674(2) 0.76533(2) 0.00444(4) Uani d 1 . .
Sn Sn1 1.0000 1.0000 0.51521(5) 0.00320(5) Uani d 1 . .
O O1 0.9097(3) 0.7983(3) 0.4052(2) 0.0057(4) Uani d 1 . .
H H1 0.8736 0.6914 0.4403 0.030(7) Uiso d 1 . .
O O2 1.1069(3) 0.9077(3) 0.6279(2) 0.0056(4) Uani d 1 . .
H H2 1.1548 0.8586 0.5787 0.030(7) Uiso d 1 . .
Se Se1 0.6667 0.3333 0.50722(5) 0.00388(9) Uani d 1 . .
Se Se2 0.6667 0.3333 0.96470(5) 0.00512(9) Uani d 1 . .
O O6 0.6667 0.3333 0.8207(3) 0.0072(7) Uani d 1 . .
O O4 0.6667 0.3333 0.3627(4) 0.0076(6) Uani d 1 . .
O O3 0.7824(3) 0.5248(3) 0.55332(19) 0.0108(4) Uani d 1 . .
O O7 0.6848(3) 0.1745(3) 1.0066(2) 0.0106(4) Uani d 1 . .
O O8 0.9600(3) 0.4949(2) 0.23440(18) 0.0095(4) Uani d 1 . .
H H8A 0.8628 0.4361 0.2827 0.054(11) Uiso d 1 . .
H H8B 0.9175 0.4875 0.1568 0.054(11) Uiso d 1 . .

loop_
_atom_site_aniso_label
_atom_site_aniso_U_11
_atom_site_aniso_U_22
_atom_site_aniso_U_33
_atom_site_aniso_U_12
_atom_site_aniso_U_13
_atom_site_aniso_U_23
Ba1 0.00500(6) 0.00347(6) 0.00436(6) 0.00175(5) -0.00001(8) -0.00006(8)
Sn1 0.00351(7) 0.00351(7) 0.00258(10) 0.00175(3) 0.000 0.000
O1 0.0070(11) 0.0036(11) 0.0054(10) 0.0018(9) 0.0002(8) -0.0001(8)
O2 0.0062(11) 0.0066(11) 0.0057(10) 0.0044(10) 0.0001(8) 0.0009(8)
Se1 0.00407(14) 0.00407(14) 0.0035(2) 0.00204(7) 0.000 0.000
Se2 0.00486(14) 0.00486(14) 0.0057(2) 0.00243(7) 0.000 0.000
O6 0.0085(10) 0.0085(10) 0.0046(17) 0.0043(5) 0.000 0.000
O4 0.0103(10) 0.0103(10) 0.0023(13) 0.0051(5) 0.000 0.000
O3 0.0137(11) 0.0049(10) 0.0087(9) 0.0008(8) -0.0013(8) -0.0022(8)
O7 0.0133(11) 0.0089(10) 0.0125(9) 0.0077(9) -0.0017(9) 0.0024(8)
O8 0.0071(8) 0.0113(9) 0.0096(10) 0.0041(7) 0.0001(7) 0.0006(7)

loop_
_atom_type_symbol
_atom_type_description
_atom_type_scat_dispersion_real
_atom_type_scat_dispersion_imag
_atom_type_scat_source
O O 0.0106 0.0060 'International Tables Vol C Tables 4.2.6.8 and 6.1.1.4'
H H 0.0000 0.0000 'International Tables Vol C Tables 4.2.6.8 and 6.1.1.4'
Se Se -0.0929 2.2259 'International Tables Vol C Tables 4.2.6.8 and 6.1.1.4'
Sn Sn -0.6537 1.4246 'International Tables Vol C Tables 4.2.6.8 and 6.1.1.4'
Ba Ba -0.3244 2.2819 'International Tables Vol C Tables 4.2.6.8 and 6.1.1.4'

loop_
_geom_angle_atom_site_label_1
_geom_angle_atom_site_label_2
_geom_angle_atom_site_label_3
_geom_angle_site_symmetry_1
_geom_angle_site_symmetry_3
_geom_angle
_geom_angle_publ_flag
O3 Ba1 O2 . . 77.58(7) ?
O3 Ba1 O1 . 5_565 142.66(7) ?
O2 Ba1 O1 . 5_565 99.65(6) ?
O3 Ba1 O1 . 6_655 144.19(7) ?
O2 Ba1 O1 . 6_655 70.22(5) ?
O1 Ba1 O1 5_565 6_655 60.66(10) ?
O3 Ba1 O2 . 3_675 77.32(7) ?
O2 Ba1 O2 . 3_675 60.20(10) ?
O1 Ba1 O2 5_565 3_675 69.60(5) ?
O1 Ba1 O2 6_655 3_675 99.11(6) ?
O3 Ba1 O6 . . 76.38(9) ?
O2 Ba1 O6 . . 144.30(7) ?
O1 Ba1 O6 5_565 . 115.84(7) ?
O1 Ba1 O6 6_655 . 123.39(8) ?
O2 Ba1 O6 3_675 . 134.70(7) ?
O3 Ba1 O8 . 4_765 70.52(6) ?
O2 Ba1 O8 . 4_765 81.46(7) ?
O1 Ba1 O8 5_565 4_765 146.58(6) ?
O1 Ba1 O8 6_655 4_765 89.23(6) ?
O2 Ba1 O8 3_675 4_765 134.31(6) ?
O6 Ba1 O8 . 4_765 67.08(4) ?
O3 Ba1 O8 . 5_565 74.22(6) ?
O2 Ba1 O8 . 5_565 127.90(6) ?
O1 Ba1 O8 5_565 5_565 79.11(7) ?
O1 Ba1 O8 6_655 5_565 139.10(6) ?
O2 Ba1 O8 3_675 5_565 71.31(7) ?
O6 Ba1 O8 . 5_565 66.39(4) ?
O8 Ba1 O8 4_765 5_565 126.49(7) ?
O3 Ba1 O7 . 2_655 126.88(6) ?
O2 Ba1 O7 . 2_655 136.68(7) ?
O1 Ba1 O7 5_565 2_655 80.61(7) ?
O1 Ba1 O7 6_655 2_655 72.68(6) ?
O2 Ba1 O7 3_675 2_655 148.89(7) ?
O6 Ba1 O7 . 2_655 52.54(8) ?
O8 Ba1 O7 4_765 2_655 76.42(6) ?
O8 Ba1 O7 5_565 2_655 94.97(6) ?
O3 Ba1 Se2 . . 103.02(5) ?
O2 Ba1 Se2 . . 155.03(5) ?
O1 Ba1 Se2 5_565 . 94.54(5) ?
O1 Ba1 Se2 6_655 . 99.78(5) ?
O2 Ba1 Se2 3_675 . 144.71(5) ?
O6 Ba1 Se2 . . 26.66(7) ?
O8 Ba1 Se2 4_765 . 75.44(4) ?
O8 Ba1 Se2 5_565 . 74.87(4) ?
O7 Ba1 Se2 2_655 . 27.11(4) ?
O3 Ba1 Sn1 . 4_775 164.39(5) ?
O2 Ba1 Sn1 . 4_775 89.44(5) ?
O1 Ba1 Sn1 5_565 4_775 30.84(5) ?
O1 Ba1 Sn1 6_655 4_775 30.85(5) ?
O2 Ba1 Sn1 3_675 4_775 88.77(5) ?
O6 Ba1 Sn1 . 4_775 118.99(7) ?
O8 Ba1 Sn1 4_765 4_775 116.51(4) ?
O8 Ba1 Sn1 5_565 4_775 108.24(4) ?
O7 Ba1 Sn1 2_655 4_775 68.67(4) ?
Se2 Ba1 Sn1 . 4_775 92.415(12) ?
O3 Ba1 Sn1 . . 68.85(5) ?
O2 Ba1 Sn1 . . 30.61(5) ?
O1 Ba1 Sn1 5_565 . 89.73(5) ?
O1 Ba1 Sn1 6_655 . 89.69(5) ?
O2 Ba1 Sn1 3_675 . 30.89(5) ?
O6 Ba1 Sn1 . . 144.71(7) ?
O8 Ba1 Sn1 4_765 . 105.32(4) ?
O8 Ba1 Sn1 5_565 . 97.70(4) ?
O7 Ba1 Sn1 2_655 . 162.33(4) ?
Se2 Ba1 Sn1 . . 170.516(10) ?
Sn1 Ba1 Sn1 4_775 . 95.571(6) ?
O1 Sn1 O1 3_675 . 86.27(10) ?
O1 Sn1 O1 3_675 2_765 86.27(10) ?
O1 Sn1 O1 . 2_765 86.27(10) ?
O1 Sn1 O2 3_675 . 178.66(12) ?
O1 Sn1 O2 . . 93.93(9) ?
O1 Sn1 O2 2_765 . 95.06(9) ?
O1 Sn1 O2 3_675 2_765 95.07(9) ?
O1 Sn1 O2 . 2_765 178.66(12) ?
O1 Sn1 O2 2_765 2_765 93.93(9) ?
O2 Sn1 O2 . 2_765 84.73(10) ?
O1 Sn1 O2 3_675 3_675 93.93(9) ?
O1 Sn1 O2 . 3_675 95.06(9) ?
O1 Sn1 O2 2_765 3_675 178.66(12) ?
O2 Sn1 O2 . 3_675 84.73(10) ?
O2 Sn1 O2 2_765 3_675 84.73(10) ?
O1 Sn1 Ba1 3_675 5_564 43.93(7) ?
O1 Sn1 Ba1 . 5_564 44.00(7) ?
O1 Sn1 Ba1 2_765 5_564 94.36(7) ?
O2 Sn1 Ba1 . 5_564 135.94(6) ?
O2 Sn1 Ba1 2_765 5_564 137.27(7) ?
O2 Sn1 Ba1 3_675 5_564 86.69(7) ?
O1 Sn1 Ba1 3_675 6_654 94.36(7) ?
O1 Sn1 Ba1 . 6_654 43.93(7) ?
O1 Sn1 Ba1 2_765 6_654 43.99(7) ?
O2 Sn1 Ba1 . 6_654 86.69(7) ?
O2 Sn1 Ba1 2_765 6_654 135.94(6) ?
O2 Sn1 Ba1 3_675 6_654 137.27(7) ?
Ba1 Sn1 Ba1 5_564 6_654 71.188(11) ?
O1 Sn1 Ba1 3_675 4_774 43.99(7) ?
O1 Sn1 Ba1 . 4_774 94.36(7) ?
O1 Sn1 Ba1 2_765 4_774 43.93(7) ?
O2 Sn1 Ba1 . 4_774 137.27(7) ?
O2 Sn1 Ba1 2_765 4_774 86.69(7) ?
O2 Sn1 Ba1 3_675 4_774 135.94(6) ?
Ba1 Sn1 Ba1 5_564 4_774 71.188(11) ?
Ba1 Sn1 Ba1 6_654 4_774 71.188(11) ?
O1 Sn1 Ba1 3_675 . 136.01(7) ?
O1 Sn1 Ba1 . . 85.66(7) ?
O1 Sn1 Ba1 2_765 . 136.07(7) ?
O2 Sn1 Ba1 . . 42.73(7) ?
O2 Sn1 Ba1 2_765 . 93.29(7) ?
O2 Sn1 Ba1 3_675 . 44.06(6) ?
Ba1 Sn1 Ba1 5_564 . 108.832(5) ?
Ba1 Sn1 Ba1 6_654 . 108.833(5) ?
Ba1 Sn1 Ba1 4_774 . 179.974(12) ?
O1 Sn1 Ba1 3_675 2_765 136.08(7) ?
O1 Sn1 Ba1 . 2_765 136.01(7) ?
O1 Sn1 Ba1 2_765 2_765 85.66(7) ?
O2 Sn1 Ba1 . 2_765 44.06(6) ?
O2 Sn1 Ba1 2_765 2_765 42.73(7) ?
O2 Sn1 Ba1 3_675 2_765 93.29(7) ?
Ba1 Sn1 Ba1 5_564 2_765 179.974(12) ?
Ba1 Sn1 Ba1 6_654 2_765 108.832(5) ?
Ba1 Sn1 Ba1 4_774 2_765 108.832(5) ?
Ba1 Sn1 Ba1 . 2_765 71.147(11) ?
O1 Sn1 Ba1 3_675 3_675 85.66(7) ?
O1 Sn1 Ba1 . 3_675 136.07(7) ?
O1 Sn1 Ba1 2_765 3_675 136.01(7) ?
O2 Sn1 Ba1 . 3_675 93.29(7) ?
O2 Sn1 Ba1 2_765 3_675 44.06(6) ?
O2 Sn1 Ba1 3_675 3_675 42.73(7) ?
Ba1 Sn1 Ba1 5_564 3_675 108.832(5) ?
Ba1 Sn1 Ba1 6_654 3_675 179.974(12) ?
Ba1 Sn1 Ba1 4_774 3_675 108.832(5) ?
Ba1 Sn1 Ba1 . 3_675 71.147(11) ?
Ba1 Sn1 Ba1 2_765 3_675 71.147(11) ?
Sn1 O1 Ba1 . 6_654 105.23(9) ?
Sn1 O1 Ba1 . 5_564 105.15(10) ?
Ba1 O1 Ba1 6_654 5_564 108.03(8) ?
Sn1 O1 H1 . . 117.0 ?
Ba1 O1 H1 6_654 . 104.7 ?
Ba1 O1 H1 5_564 . 115.9 ?
Sn1 O2 Ba1 . . 106.66(10) ?
Sn1 O2 Ba1 . 2_765 105.06(9) ?
Ba1 O2 Ba1 . 2_765 109.09(8) ?
Sn1 O2 H2 . . 105.1 ?
Ba1 O2 H2 . . 112.5 ?
Ba1 O2 H2 2_765 . 117.6 ?
O3 Se1 O3 3_665 . 110.09(8) yes
O3 Se1 O3 3_665 2_655 110.09(8) ?
O3 Se1 O3 . 2_655 110.09(8) ?
O3 Se1 O4 3_665 . 108.84(8) ?
O3 Se1 O4 . . 108.84(8) yes
O3 Se1 O4 2_655 . 108.84(8) ?
O7 Se2 O7 3_665 2_655 111.76(9) ?
O7 Se2 O7 3_665 . 111.76(9) yes
O7 Se2 O7 2_655 . 111.76(9) ?
O7 Se2 O6 3_665 . 107.07(10) ?
O7 Se2 O6 2_655 . 107.07(10) ?
O7 Se2 O6 . . 107.07(10) yes
O7 Se2 Ba1 3_665 3_665 139.72(9) ?
O7 Se2 Ba1 2_655 3_665 107.28(9) ?
O7 Se2 Ba1 . 3_665 60.11(9) ?
O6 Se2 Ba1 . 3_665 50.387(8) ?
O7 Se2 Ba1 3_665 2_655 60.11(9) ?
O7 Se2 Ba1 2_655 2_655 139.72(9) ?
O7 Se2 Ba1 . 2_655 107.28(9) ?
O6 Se2 Ba1 . 2_655 50.387(8) ?
Ba1 Se2 Ba1 3_665 2_655 83.696(12) ?
O7 Se2 Ba1 3_665 . 107.28(9) ?
O7 Se2 Ba1 2_655 . 60.11(9) ?
O7 Se2 Ba1 . . 139.72(9) ?
O6 Se2 Ba1 . . 50.387(8) ?
Ba1 Se2 Ba1 3_665 . 83.697(12) ?
Ba1 Se2 Ba1 2_655 . 83.696(12) ?
Se2 O6 Ba1 . 3_665 102.95(7) ?
Se2 O6 Ba1 . 2_655 102.95(7) ?
Ba1 O6 Ba1 3_665 2_655 115.13(5) ?
Se2 O6 Ba1 . . 102.95(7) ?
Ba1 O6 Ba1 3_665 . 115.13(5) ?
Ba1 O6 Ba1 2_655 . 115.13(5) ?
Se1 O3 Ba1 . . 135.14(12) ?
Se2 O7 Ba1 . 3_665 92.78(11) ?
Ba1 O8 Ba1 4_764 6_654 110.53(7) ?
Ba1 O8 H8A 4_764 . 105.3 ?
Ba1 O8 H8A 6_654 . 119.5 ?
Ba1 O8 H8B 4_764 . 114.2 ?
Ba1 O8 H8B 6_654 . 102.6 ?
H8A O8 H8B . . 105.0 ?

loop_
_geom_bond_atom_site_label_1
_geom_bond_atom_site_label_2
_geom_bond_site_symmetry_2
_geom_bond_distance
_geom_bond_publ_flag
Ba1 O3 . 2.715(2) ?
Ba1 O2 . 2.737(2) ?
Ba1 O1 5_565 2.777(2) ?
Ba1 O1 6_655 2.779(2) ?
Ba1 O2 3_675 2.782(2) ?
Ba1 O6 . 2.8290(10) ?
Ba1 O8 4_765 2.880(2) ?
Ba1 O8 5_565 2.931(2) ?
Ba1 O7 2_655 3.106(3) ?
Ba1 Se2 . 3.5786(4) ?
Ba1 Sn1 4_775 3.8620(5) ?
Ba1 Sn1 . 3.8639(5) ?
Sn1 O1 3_675 2.052(2) ?
Sn1 O1 . 2.052(2) ?
Sn1 O1 2_765 2.052(2) ?
Sn1 O2 . 2.054(2) ?
Sn1 O2 2_765 2.054(2) ?
Sn1 O2 3_675 2.054(2) ?
Sn1 Ba1 5_564 3.8620(5) ?
Sn1 Ba1 6_654 3.8620(5) ?
Sn1 Ba1 4_774 3.8620(5) ?
Sn1 Ba1 2_765 3.8639(5) ?
Sn1 Ba1 3_675 3.8639(5) ?
O1 Ba1 6_654 2.777(2) ?
O1 Ba1 5_564 2.779(2) ?
O1 H1 . 0.9600 ?
O2 Ba1 2_765 2.782(2) ?
O2 H2 . 0.9600 ?
Se1 O3 3_665 1.633(2) ?
Se1 O3 . 1.634(2) yes
Se1 O3 2_655 1.634(2) ?
Se1 O4 . 1.654(4) yes
Se2 O7 3_665 1.633(2) ?
Se2 O7 2_655 1.633(2) ?
Se2 O7 . 1.633(2) yes
Se2 O6 . 1.648(4) yes
Se2 Ba1 3_665 3.5786(4) ?
Se2 Ba1 2_655 3.5786(4) ?
O6 Ba1 3_665 2.8288(8) ?
O6 Ba1 2_655 2.8288(8) ?
O7 Ba1 3_665 3.106(3) ?
O8 Ba1 4_764 2.880(2) ?
O8 Ba1 6_654 2.931(2) ?
O8 H8A . 0.9600 ?
O8 H8B . 0.9600 ?

loop_
_geom_hbond_atom_site_label_D
_geom_hbond_atom_site_label_H
_geom_hbond_atom_site_label_A
_geom_hbond_site_symmetry_A
_geom_hbond_distance_DH
_geom_hbond_distance_HA
_geom_hbond_distance_DA
_geom_hbond_angle_DHA
O1 H1 O3 . 0.96 1.86 2.772(3) 157.7
O2 H2 O7 4_764 0.96 1.85 2.773(3) 159.6
O8 H8A O4 . 0.96 1.82 2.775(3) 173.3
O8 H8B O7 2_654 0.96 1.98 2.923(3) 168.7

_cod_database_fobs_code 2244123
